data_4504052
loop_
_publ_author_name
'Park, Hyunsoo'
'Krigsfeld, Gabriel'
'Parise, John B.'

_publ_section_title
;
 Solvothermal Synthesis and Structural Characterization of New
 Zn&#x2212;Triazole&#x2212;Sulfoisophthalate Frameworks
;
_journal_issue 4
_journal_name_full 'Crystal Growth &amp; Design'
_journal_page_first 736
_journal_paper_doi 10.1021/cg060741x
_journal_volume 7
_journal_year 2007
_chemical_formula_sum 'C32 H30 N24 O21.06 S2 Zn7'
_chemical_formula_weight 1609.63
_space_group_IT_number 14
_symmetry_cell_setting monoclinic
_symmetry_Int_Tables_number 14
_symmetry_space_group_name_Hall '-P 2yn'
_symmetry_space_group_name_H-M 'P 1 21/n 1'
_atom_sites_solution_hydrogens geom
_atom_sites_solution_primary direct
_atom_sites_solution_secondary difmap
_audit_creation_method SHELXL-97
_cell_angle_alpha 90.00
_cell_angle_beta 97.95(3)
_cell_angle_gamma 90.00
_cell_formula_units_Z 2
_cell_length_a 14.050(3)
_cell_length_b 12.517(3)
_cell_length_c 15.377(3)
_cell_measurement_reflns_used 999
_cell_measurement_temperature 295(2)
_cell_measurement_theta_max 26.37
_cell_measurement_theta_min 1.84
_cell_volume 2678.3(10)
_computing_cell_refinement 'Bruker SMART'
_computing_data_collection 'Bruker SMART'
_computing_data_reduction 'Bruker SAINT'
_computing_molecular_graphics Diamond
_computing_publication_material 'SHELXL (Sheldrick, 2000)'
_computing_structure_refinement 'SHELXL (Sheldrick, 2000)'
_computing_structure_solution 'SHELXS (Sheldrick, 2000)'
_diffrn_ambient_temperature 295(2)
_diffrn_measured_fraction_theta_full 0.919
_diffrn_measured_fraction_theta_max 0.826
_diffrn_measurement_device_type 'Bruker SMART 1K CCD'
_diffrn_measurement_method 'phi and omega scans'
_diffrn_radiation_monochromator graphite
_diffrn_radiation_probe x-ray
_diffrn_radiation_type MoK\a
_diffrn_radiation_wavelength 0.71073
_diffrn_reflns_av_R_equivalents 0.0395
_diffrn_reflns_av_sigmaI/netI 0.0445
_diffrn_reflns_limit_h_max 16
_diffrn_reflns_limit_h_min -17
_diffrn_reflns_limit_k_max 15
_diffrn_reflns_limit_k_min -15
_diffrn_reflns_limit_l_max 19
_diffrn_reflns_limit_l_min -18
_diffrn_reflns_number 13853
_diffrn_reflns_theta_full 20.00
_diffrn_reflns_theta_max 26.37
_diffrn_reflns_theta_min 1.84
_diffrn_source 'fine-focus sealed tube'
_diffrn_source_type 'Bruker P4'
_exptl_absorpt_coefficient_mu 3.258
_exptl_absorpt_correction_T_max 0.521
_exptl_absorpt_correction_T_min 0.355
_exptl_absorpt_correction_type multi-scan
_exptl_absorpt_process_details 'SADABS (Sheldrick, 2000)'
_exptl_crystal_colour yellow
_exptl_crystal_density_diffrn 1.996
_exptl_crystal_density_method 'not measured'
_exptl_crystal_description block
_exptl_crystal_F_000 1601
_exptl_crystal_size_max 0.3
_exptl_crystal_size_mid 0.3
_exptl_crystal_size_min 0.2
_refine_diff_density_max 1.325
_refine_diff_density_min -1.201
_refine_diff_density_rms 0.112
_refine_ls_extinction_method none
_refine_ls_goodness_of_fit_ref 1.088
_refine_ls_hydrogen_treatment mixed
_refine_ls_matrix_type full
_refine_ls_number_parameters 410
_refine_ls_number_reflns 4523
_refine_ls_number_restraints 0
_refine_ls_restrained_S_all 1.088
_refine_ls_R_factor_all 0.0436
_refine_ls_R_factor_gt 0.0401
_refine_ls_shift/su_max 0.004
_refine_ls_shift/su_mean 0.000
_refine_ls_structure_factor_coef Fsqd
_refine_ls_weighting_details 'calc w=1/[\s^2^(Fo^2^)+(0.0424P)^2^+5.8969P] where P=(Fo^2^+2Fc^2^)/3'
_refine_ls_weighting_scheme calc
_refine_ls_wR_factor_gt 0.0931
_refine_ls_wR_factor_ref 0.0947
_reflns_number_gt 4261
_reflns_number_total 4523
_reflns_threshold_expression >2sigma(I)
_cod_data_source_file cg060741xsi20061021_025917.cif
_cod_data_source_block structure1
_cod_original_cell_volume 2678.3(9)
_cod_original_sg_symbol_H-M 'P 21/n'
_cod_database_code 4504052

loop_
_symmetry_equiv_pos_as_xyz
'x, y, z'
'-x+1/2, y+1/2, -z+1/2'
'-x, -y, -z'
'x-1/2, -y-1/2, z-1/2'

loop_
_atom_site_label
_atom_site_type_symbol
_atom_site_fract_x
_atom_site_fract_y
_atom_site_fract_z
_atom_site_U_iso_or_equiv
_atom_site_adp_type
_atom_site_occupancy
_atom_site_symmetry_multiplicity
_atom_site_calc_flag
_atom_site_refinement_flags
Zn1 Zn -0.06008(4) 0.19899(4) 0.15288(4) 0.01985(14) Uani 1 1 d .
Zn2 Zn 0.0000 0.0000 0.0000 0.01782(17) Uani 1 2 d S
Zn3 Zn -0.19115(4) 0.31114(4) 0.31045(3) 0.01962(13) Uani 1 1 d .
Zn4 Zn 0.14007(4) 0.60807(4) 0.22061(4) 0.02173(14) Uani 1 1 d .
S1 S 0.25851(9) 0.43464(9) 0.07618(9) 0.0305(3) Uani 1 1 d .
O1 O -0.1011(3) 0.2606(3) 0.4117(2) 0.0321(8) Uani 1 1 d .
O2 O -0.0680(3) 0.1624(3) 0.3009(2) 0.0309(8) Uani 1 1 d .
O3 O -0.2470(2) 0.2918(3) 0.1861(2) 0.0304(8) Uani 1 1 d .
O4 O 0.3964(3) 0.7543(4) -0.1979(3) 0.0530(12) Uani 1 1 d .
O5 O 0.2041(3) 0.4946(3) 0.1273(3) 0.0582(14) Uani 1 1 d .
O6 O 0.3162(4) 0.3639(5) 0.1278(8) 0.192(5) Uani 1 1 d .
O7 O 0.1988(6) 0.3910(6) 0.0056(4) 0.155(4) Uani 1 1 d .
N1 N -0.0810(3) 0.3992(3) 0.2589(2) 0.0190(8) Uani 1 1 d .
N2 N -0.0440(3) 0.3504(3) 0.1917(3) 0.0222(9) Uani 1 1 d .
N3 N 0.0398(3) 0.4965(3) 0.2255(3) 0.0226(9) Uani 1 1 d .
N4 N 0.0775(3) 0.1475(3) 0.1656(3) 0.0209(8) Uani 1 1 d .
N5 N 0.1033(3) 0.0679(3) 0.1126(3) 0.0227(9) Uani 1 1 d .
N6 N 0.2299(3) 0.1101(3) 0.2076(3) 0.0221(8) Uani 1 1 d .
N7 N -0.1349(3) 0.0640(3) 0.1376(2) 0.0199(8) Uani 1 1 d .
N8 N -0.1117(3) -0.0097(3) 0.0786(3) 0.0211(8) Uani 1 1 d .
N9 N -0.2265(3) -0.0763(3) 0.1464(3) 0.0238(9) Uani 1 1 d .
N10 N 0.1057(3) 0.7058(3) 0.1180(3) 0.0256(9) Uani 1 1 d .
N11 N 0.0720(3) 0.7682(3) -0.0164(3) 0.0231(9) Uani 1 1 d .
N12 N 0.0493(3) 0.8449(3) 0.0406(3) 0.0218(8) Uani 1 1 d .
C1 C 0.0266(3) 0.4107(3) 0.1735(3) 0.0248(10) Uani 1 1 d .
H1 H 0.0634 0.3957 0.1292 0.030 Uiso 1 1 calc R
C2 C -0.0299(3) 0.4847(4) 0.2766(3) 0.0250(10) Uani 1 1 d .
H2 H -0.0404 0.5331 0.3202 0.030 Uiso 1 1 calc R
C3 C 0.1544(3) 0.1693(4) 0.2211(3) 0.0265(11) Uani 1 1 d .
H3 H 0.1561 0.2205 0.2651 0.032 Uiso 1 1 calc R
C4 C 0.1931(3) 0.0490(4) 0.1394(3) 0.0262(11) Uani 1 1 d .
H4 H 0.2287 -0.0021 0.1140 0.031 Uiso 1 1 calc R
C5 C -0.2024(3) 0.0219(4) 0.1772(3) 0.0241(10) Uani 1 1 d .
H5 H -0.2302 0.0557 0.2212 0.029 Uiso 1 1 calc R
C6 C -0.1677(3) -0.0911(4) 0.0859(3) 0.0264(11) Uani 1 1 d .
H6 H -0.1669 -0.1530 0.0527 0.032 Uiso 1 1 calc R
C7 C 0.1045(4) 0.6874(4) 0.0322(3) 0.0262(11) Uani 1 1 d .
H7 H 0.1247 0.6237 0.0097 0.031 Uiso 1 1 calc R
C8 C 0.0701(4) 0.8053(3) 0.1187(3) 0.0264(11) Uani 1 1 d .
H8 H 0.0614 0.8417 0.1697 0.032 Uiso 1 1 calc R
C9 C -0.0524(3) 0.1902(4) 0.3794(3) 0.0248(10) Uani 1 1 d .
C10 C 0.0280(3) 0.1424(4) 0.4392(3) 0.0247(10) Uani 1 1 d .
C11 C 0.0526(4) 0.1860(4) 0.5211(3) 0.0282(11) Uani 1 1 d .
H11 H 0.0137 0.2384 0.5407 0.034 Uiso 1 1 calc R
C12 C 0.3661(3) 0.6533(4) -0.0748(3) 0.0280(11) Uani 1 1 d .
C13 C 0.3094(4) 0.5739(4) -0.0459(3) 0.0282(11) Uani 1 1 d .
H13 H 0.2539 0.5517 -0.0814 0.034 Uiso 1 1 calc R
C14 C 0.3350(3) 0.5277(4) 0.0349(3) 0.0245(10) Uani 1 1 d .
C15 C 0.4159(3) 0.5620(4) 0.0888(3) 0.0251(10) Uani 1 1 d .
H15 H 0.4326 0.5312 0.1438 0.030 Uiso 1 1 calc R
C16 C 0.3358(4) 0.7091(4) -0.1595(3) 0.0324(12) Uani 1 1 d .
O1W O -0.2823(3) 0.1760(3) 0.3395(3) 0.0356(9) Uani 1 1 d .
O2W O 0.0830(3) 0.7037(3) 0.3129(3) 0.0358(10) Uani 1 1 d .
O3W O 0.9134(8) 0.4497(10) 0.5237(7) 0.216(6) Uani 1 1 d .
O4W O 0.8274(10) 0.6375(11) 0.5776(11) 0.142(6) Uani 0.53 1 d P
H2W H 0.122(5) 0.751(5) 0.334(4) 0.05(2) Uiso 1 1 d .
H22W H 0.036(4) 0.716(4) 0.316(4) 0.025(17) Uiso 1 1 d .
H11W H -0.293(5) 0.154(5) 0.387(5) 0.06(2) Uiso 1 1 d .
H1W H -0.332(5) 0.183(5) 0.311(4) 0.04(2) Uiso 1 1 d .

loop_
_atom_site_aniso_label
_atom_site_aniso_U_11
_atom_site_aniso_U_22
_atom_site_aniso_U_33
_atom_site_aniso_U_23
_atom_site_aniso_U_13
_atom_site_aniso_U_12
Zn1 0.0186(3) 0.0173(2) 0.0240(3) -0.0063(2) 0.0045(2) -0.0027(2)
Zn2 0.0192(4) 0.0160(3) 0.0196(4) 0.0003(3) 0.0075(3) 0.0012(3)
Zn3 0.0160(3) 0.0251(3) 0.0177(3) -0.0010(2) 0.0021(2) 0.0041(2)
Zn4 0.0174(3) 0.0193(2) 0.0270(3) 0.0041(2) -0.0023(2) -0.0038(2)
S1 0.0311(7) 0.0200(5) 0.0445(8) 0.0003(5) 0.0198(6) -0.0022(5)
O1 0.030(2) 0.0371(19) 0.0279(19) -0.0006(16) -0.0014(16) 0.0094(16)
O2 0.035(2) 0.0405(19) 0.0143(18) -0.0016(15) -0.0054(15) -0.0037(16)
O3 0.0164(17) 0.054(2) 0.0193(18) 0.0030(17) -0.0015(14) -0.0095(16)
O4 0.024(2) 0.095(3) 0.037(2) 0.030(2) -0.0059(18) -0.022(2)
O5 0.062(3) 0.049(2) 0.075(3) -0.030(2) 0.052(3) -0.025(2)
O6 0.050(3) 0.112(5) 0.427(15) 0.194(8) 0.081(6) 0.045(3)
O7 0.209(8) 0.209(8) 0.066(4) -0.090(5) 0.088(5) -0.193(7)
N1 0.0176(19) 0.0204(17) 0.020(2) -0.0070(16) 0.0071(16) -0.0020(15)
N2 0.024(2) 0.0190(17) 0.025(2) -0.0057(16) 0.0096(17) -0.0047(15)
N3 0.023(2) 0.0173(17) 0.028(2) -0.0056(16) 0.0060(17) -0.0067(15)
N4 0.0148(19) 0.0260(18) 0.022(2) -0.0086(17) 0.0033(16) -0.0008(15)
N5 0.017(2) 0.0236(18) 0.027(2) -0.0082(17) 0.0032(17) 0.0040(15)
N6 0.018(2) 0.0236(18) 0.024(2) 0.0014(17) 0.0013(17) 0.0014(16)
N7 0.023(2) 0.0202(17) 0.017(2) -0.0049(16) 0.0059(16) -0.0048(15)
N8 0.024(2) 0.0191(17) 0.021(2) -0.0042(16) 0.0084(17) -0.0039(16)
N9 0.021(2) 0.0250(19) 0.028(2) -0.0036(17) 0.0150(17) -0.0077(16)
N10 0.029(2) 0.0213(18) 0.026(2) 0.0006(17) 0.0019(18) -0.0003(16)
N11 0.027(2) 0.0209(18) 0.022(2) -0.0007(16) 0.0065(17) 0.0014(16)
N12 0.031(2) 0.0169(17) 0.018(2) -0.0021(16) 0.0066(17) 0.0040(16)
C1 0.024(3) 0.025(2) 0.028(3) -0.008(2) 0.012(2) -0.0059(19)
C2 0.023(2) 0.026(2) 0.027(3) -0.009(2) 0.008(2) -0.0046(19)
C3 0.022(3) 0.029(2) 0.028(3) -0.010(2) 0.005(2) 0.003(2)
C4 0.024(3) 0.027(2) 0.026(3) -0.012(2) 0.000(2) 0.004(2)
C5 0.025(3) 0.027(2) 0.023(3) -0.008(2) 0.014(2) -0.005(2)
C6 0.031(3) 0.024(2) 0.027(3) -0.005(2) 0.014(2) -0.009(2)
C7 0.034(3) 0.021(2) 0.024(3) -0.001(2) 0.004(2) 0.011(2)
C8 0.040(3) 0.020(2) 0.020(3) 0.003(2) 0.005(2) 0.004(2)
C9 0.020(2) 0.028(2) 0.025(3) 0.002(2) 0.000(2) -0.004(2)
C10 0.023(3) 0.029(2) 0.021(3) 0.002(2) 0.000(2) 0.0047(19)
C11 0.027(3) 0.038(3) 0.020(3) -0.006(2) 0.002(2) 0.013(2)
C12 0.024(3) 0.041(3) 0.018(3) 0.003(2) -0.001(2) -0.009(2)
C13 0.021(2) 0.040(3) 0.024(3) 0.002(2) 0.004(2) -0.009(2)
C14 0.026(3) 0.025(2) 0.025(3) -0.002(2) 0.010(2) -0.0056(19)
C15 0.029(3) 0.030(2) 0.018(2) 0.003(2) 0.005(2) -0.001(2)
C16 0.025(3) 0.050(3) 0.020(3) 0.005(2) -0.004(2) -0.011(2)
O1W 0.033(2) 0.043(2) 0.031(2) 0.0104(19) 0.001(2) -0.0024(18)
O2W 0.022(2) 0.041(2) 0.044(3) -0.0167(19) 0.0044(19) -0.0010(19)
O3W 0.226(11) 0.238(12) 0.156(9) -0.109(9) -0.075(8) 0.085(10)
O4W 0.112(11) 0.121(11) 0.205(17) 0.064(11) 0.061(11) -0.025(9)

loop_
_atom_type_symbol
_atom_type_description
_atom_type_scat_dispersion_real
_atom_type_scat_dispersion_imag
_atom_type_scat_source
C C 0.0033 0.0016 'International Tables Vol C Tables 4.2.6.8 and 6.1.1.4'
H H 0.0000 0.0000 'International Tables Vol C Tables 4.2.6.8 and 6.1.1.4'
N N 0.0061 0.0033 'International Tables Vol C Tables 4.2.6.8 and 6.1.1.4'
O O 0.0106 0.0060 'International Tables Vol C Tables 4.2.6.8 and 6.1.1.4'
S S 0.1246 0.1234 'International Tables Vol C Tables 4.2.6.8 and 6.1.1.4'
Zn Zn 0.2839 1.4301 'International Tables Vol C Tables 4.2.6.8 and 6.1.1.4'

loop_
_geom_angle_atom_site_label_1
_geom_angle_atom_site_label_2
_geom_angle_atom_site_label_3
_geom_angle
_geom_angle_site_symmetry_1
_geom_angle_site_symmetry_3
N7 Zn1 N2 151.84(15) . .
N7 Zn1 N4 102.89(15) . .
N2 Zn1 N4 101.97(15) . .
N7 Zn1 N11 94.56(15) . 3_565
N2 Zn1 N11 95.89(15) . 3_565
N4 Zn1 N11 95.80(16) . 3_565
N7 Zn1 O2 81.56(14) . .
N2 Zn1 O2 85.02(14) . .
N4 Zn1 O2 90.95(14) . .
N11 Zn1 O2 172.84(14) 3_565 .
N8 Zn2 N8 180.0 . 3
N8 Zn2 N12 90.99(14) . 1_545
N8 Zn2 N12 89.01(14) 3 1_545
N8 Zn2 N12 89.02(14) . 3_565
N8 Zn2 N12 90.98(14) 3 3_565
N12 Zn2 N12 180.00(7) 1_545 3_565
N8 Zn2 N5 88.12(14) . 3
N8 Zn2 N5 91.87(14) 3 3
N12 Zn2 N5 91.73(14) 1_545 3
N12 Zn2 N5 88.27(14) 3_565 3
N8 Zn2 N5 91.88(14) . .
N8 Zn2 N5 88.12(14) 3 .
N12 Zn2 N5 88.27(14) 1_545 .
N12 Zn2 N5 91.73(14) 3_565 .
N5 Zn2 N5 180.0 3 .
O1 Zn3 O3 148.21(15) . .
O1 Zn3 N9 107.63(16) . 2_455
O3 Zn3 N9 103.72(16) . 2_455
O1 Zn3 N1 92.29(15) . .
O3 Zn3 N1 85.16(14) . .
N9 Zn3 N1 103.98(14) 2_455 .
O1 Zn3 O1W 85.48(16) . .
O3 Zn3 O1W 86.43(16) . .
N9 Zn3 O1W 95.45(15) 2_455 .
N1 Zn3 O1W 160.17(14) . .
O1 Zn3 C9 28.33(14) . .
O3 Zn3 C9 120.12(16) . .
N9 Zn3 C9 135.96(16) 2_455 .
N1 Zn3 C9 84.86(14) . .
O1W Zn3 C9 83.89(16) . .
N3 Zn4 N6 125.80(16) . 2
N3 Zn4 N10 111.30(17) . .
N6 Zn4 N10 121.98(16) 2 .
N3 Zn4 O2W 92.08(16) . .
N6 Zn4 O2W 91.41(17) 2 .
N10 Zn4 O2W 96.39(16) . .
N3 Zn4 O5 85.99(14) . .
N6 Zn4 O5 86.89(17) 2 .
N10 Zn4 O5 87.59(17) . .
O2W Zn4 O5 175.99(17) . .
O6 S1 O7 116.2(6) . .
O6 S1 O5 110.3(5) . .
O7 S1 O5 109.5(4) . .
O6 S1 C14 107.1(3) . .
O7 S1 C14 108.1(3) . .
O5 S1 C14 104.9(2) . .
C9 O1 Zn3 103.7(3) . .
C9 O2 Zn1 149.6(3) . .
C16 O3 Zn3 123.9(3) 3_565 .
S1 O5 Zn4 169.7(3) . .
C2 N1 N2 105.7(3) . .
C2 N1 Zn3 139.1(3) . .
N2 N1 Zn3 114.9(3) . .
C1 N2 N1 106.5(3) . .
C1 N2 Zn1 123.0(3) . .
N1 N2 Zn1 127.9(3) . .
C1 N3 C2 102.1(4) . .
C1 N3 Zn4 125.5(3) . .
C2 N3 Zn4 132.4(3) . .
C3 N4 N5 106.1(4) . .
C3 N4 Zn1 133.5(3) . .
N5 N4 Zn1 120.2(3) . .
C4 N5 N4 105.7(4) . .
C4 N5 Zn2 132.0(3) . .
N4 N5 Zn2 122.3(3) . .
C3 N6 C4 102.1(4) . .
C3 N6 Zn4 127.4(3) . 2_545
C4 N6 Zn4 130.3(3) . 2_545
C5 N7 N8 107.0(3) . .
C5 N7 Zn1 133.9(3) . .
N8 N7 Zn1 118.9(3) . .
C6 N8 N7 105.6(3) . .
C6 N8 Zn2 126.9(3) . .
N7 N8 Zn2 127.3(3) . .
C6 N9 C5 102.7(4) . .
C6 N9 Zn3 125.1(3) . 2_445
C5 N9 Zn3 131.3(3) . 2_445
C7 N10 C8 102.3(4) . .
C7 N10 Zn4 129.9(3) . .
C8 N10 Zn4 127.6(3) . .
C7 N11 N12 105.7(4) . .
C7 N11 Zn1 133.8(3) . 3_565
N12 N11 Zn1 120.3(3) . 3_565
C8 N12 N11 106.4(4) . .
C8 N12 Zn2 130.2(3) . 1_565
N11 N12 Zn2 123.2(3) . 1_565
N2 C1 N3 112.5(4) . .
N1 C2 N3 113.2(4) . .
N4 C3 N6 112.7(4) . .
N5 C4 N6 113.4(4) . .
N7 C5 N9 111.7(4) . .
N8 C6 N9 113.0(4) . .
N11 C7 N10 112.9(4) . .
N12 C8 N10 112.7(4) . .
O2 C9 O1 123.0(5) . .
O2 C9 C10 120.3(4) . .
O1 C9 C10 116.6(4) . .
O2 C9 Zn3 75.2(3) . .
O1 C9 Zn3 47.9(2) . .
C10 C9 Zn3 164.0(4) . .
C11 C10 C15 119.5(4) . 2_545
C11 C10 C9 118.9(4) . .
C15 C10 C9 121.4(4) 2_545 .
C12 C11 C10 121.0(4) 2_545 .
C11 C12 C13 119.3(5) 2 .
C11 C12 C16 119.9(4) 2 .
C13 C12 C16 120.6(4) . .
C14 C13 C12 120.1(5) . .
C13 C14 C15 120.2(4) . .
C13 C14 S1 120.5(4) . .
C15 C14 S1 118.9(4) . .
C14 C15 C10 119.9(4) . 2
O4 C16 O3 124.4(5) . 3_565
O4 C16 C12 120.0(5) . .
O3 C16 C12 115.6(4) 3_565 .

loop_
_geom_bond_atom_site_label_1
_geom_bond_atom_site_label_2
_geom_bond_distance
_geom_bond_site_symmetry_2
Zn1 N7 1.986(4) .
Zn1 N2 1.990(4) .
Zn1 N4 2.021(4) .
Zn1 N11 2.122(4) 3_565
Zn1 O2 2.339(3) .
Zn2 N8 2.113(4) .
Zn2 N8 2.113(4) 3
Zn2 N12 2.126(4) 1_545
Zn2 N12 2.126(4) 3_565
Zn2 N5 2.265(4) 3
Zn2 N5 2.265(4) .
Zn3 O1 1.970(4) .
Zn3 O3 1.979(3) .
Zn3 N9 1.993(4) 2_455
Zn3 N1 2.139(4) .
Zn3 O1W 2.204(4) .
Zn3 C9 2.578(5) .
Zn4 N3 1.993(4) .
Zn4 N6 2.000(4) 2
Zn4 N10 2.003(4) .
Zn4 O2W 2.099(4) .
Zn4 O5 2.290(4) .
S1 O6 1.376(6) .
S1 O7 1.389(6) .
S1 O5 1.389(4) .
S1 C14 1.762(5) .
O1 C9 1.259(6) .
O2 C9 1.247(6) .
O3 C16 1.258(6) 3_565
O4 C16 1.239(6) .
N1 C2 1.297(6) .
N1 N2 1.365(5) .
N2 C1 1.308(6) .
N3 C1 1.336(6) .
N3 C2 1.346(6) .
N4 C3 1.309(6) .
N4 N5 1.368(5) .
N5 C4 1.294(6) .
N6 C3 1.333(6) .
N6 C4 1.342(6) .
N6 Zn4 2.000(4) 2_545
N7 C5 1.307(5) .
N7 N8 1.364(5) .
N8 C6 1.301(5) .
N9 C6 1.340(6) .
N9 C5 1.344(6) .
N9 Zn3 1.993(4) 2_445
N10 C7 1.336(6) .
N10 C8 1.342(6) .
N11 C7 1.302(6) .
N11 N12 1.367(5) .
N11 Zn1 2.122(4) 3_565
N12 C8 1.294(6) .
N12 Zn2 2.126(4) 1_565
C9 C10 1.480(7) .
C10 C11 1.374(7) .
C10 C15 1.383(6) 2_545
C11 C12 1.375(7) 2_545
C12 C11 1.375(7) 2
C12 C13 1.385(7) .
C12 C16 1.487(7) .
C13 C14 1.373(7) .
C14 C15 1.378(7) .
C15 C10 1.383(6) 2
C16 O3 1.258(6) 3_565
